data_7121509
loop_
_publ_author_name
'Wang, Kai-Yao'
'Ding, Dong'
'Zhang, Shu'
'Wang, Yanlong'
'Liu, Wei'
'Wang, Shuao'
'Wang, Shuai-Hua'
'Liu, Dan'
'Wang, Cheng'

_publ_section_title
;
 Preparation of thermochromic selenidostannates in deep eutectic solvents.
;
_journal_issue 38
_journal_name_full 'Chemical communications (Cambridge, England)'
_journal_page_first 4806
_journal_page_last 4809
_journal_paper_doi 10.1039/c8cc01614c
_journal_volume 54
_journal_year 2018
_chemical_formula_sum 'C12 H32 N2 Se7 Sn3'
_chemical_formula_weight 1113.18
_space_group_crystal_system orthorhombic
_space_group_IT_number 61
_space_group_name_Hall '-P 2ac 2ab'
_space_group_name_H-M_alt 'P b c a'
_symmetry_space_group_name_Hall '-P 2ac 2ab'
_symmetry_space_group_name_H-M 'P b c a'
_atom_sites_solution_hydrogens geom
_audit_creation_method SHELXL-2014/7
_audit_update_record
;
2018-04-12 deposited with the CCDC.
2018-04-13 downloaded from the CCDC.
;
_cell_angle_alpha 90
_cell_angle_beta 90
_cell_angle_gamma 90
_cell_formula_units_Z 8
_cell_length_a 17.4944(14)
_cell_length_b 13.7191(8)
_cell_length_c 24.0762(12)
_cell_measurement_reflns_used 4713
_cell_measurement_temperature 250(2)
_cell_measurement_theta_max 27.8860
_cell_measurement_theta_min 2.8910
_cell_volume 5778.5(6)
_computing_cell_refinement 'CrysAlisPro 1.171.39.28b (Rigaku OD, 2015)'
_computing_data_collection 'CrysAlisPro 1.171.39.28b (Rigaku OD, 2015)'
_computing_data_reduction 'CrysAlisPro 1.171.39.28b (Rigaku OD, 2015)'
_computing_structure_refinement 'SHELXL-2014/7 (Sheldrick, 2014)'
_diffrn_ambient_temperature 250(2)
_diffrn_measured_fraction_theta_full 0.999
_diffrn_measured_fraction_theta_max 0.999
_diffrn_measurement_device_type 'XtaLAB AFC12 (RINC): Kappa dual offset/far'
_diffrn_measurement_method '\w scans'
_diffrn_radiation_type MoK\a
_diffrn_radiation_wavelength 0.71073
_diffrn_reflns_av_R_equivalents 0.1432
_diffrn_reflns_av_unetI/netI 0.0745
_diffrn_reflns_Laue_measured_fraction_full 0.999
_diffrn_reflns_Laue_measured_fraction_max 0.999
_diffrn_reflns_limit_h_max 20
_diffrn_reflns_limit_h_min -22
_diffrn_reflns_limit_k_max 17
_diffrn_reflns_limit_k_min -17
_diffrn_reflns_limit_l_max 30
_diffrn_reflns_limit_l_min -30
_diffrn_reflns_number 44455
_diffrn_reflns_point_group_measured_fraction_full 0.999
_diffrn_reflns_point_group_measured_fraction_max 0.999
_diffrn_reflns_theta_full 25.242
_diffrn_reflns_theta_max 27.102
_diffrn_reflns_theta_min 2.762
_diffrn_source 'fine-focus sealed X-ray tube'
_exptl_absorpt_coefficient_mu 11.394
_exptl_absorpt_correction_T_max 1.00000
_exptl_absorpt_correction_T_min 0.26119
_exptl_absorpt_correction_type multi-scan
_exptl_absorpt_process_details
;
CrysAlisPro 1.171.39.28b (Rigaku Oxford Diffraction, 2015)
Empirical absorption correction using spherical harmonics,
 implemented in SCALE3 ABSPACK scaling algorithm.
;
_exptl_crystal_colour ORANGE
_exptl_crystal_density_diffrn 2.559
_exptl_crystal_description PLATE
_exptl_crystal_F_000 4048
_exptl_crystal_size_max 0.110
_exptl_crystal_size_mid 0.080
_exptl_crystal_size_min 0.040
_refine_diff_density_max 2.559
_refine_diff_density_min -1.140
_refine_diff_density_rms 0.303
_refine_ls_extinction_method none
_refine_ls_goodness_of_fit_ref 1.031
_refine_ls_hydrogen_treatment constr
_refine_ls_matrix_type full
_refine_ls_number_parameters 157
_refine_ls_number_reflns 6369
_refine_ls_number_restraints 15
_refine_ls_restrained_S_all 1.031
_refine_ls_R_factor_all 0.1336
_refine_ls_R_factor_gt 0.0812
_refine_ls_shift/su_max 0.000
_refine_ls_shift/su_mean 0.000
_refine_ls_structure_factor_coef Fsqd
_refine_ls_weighting_details 'w=1/[\s^2^(Fo^2^)+(0.0706P)^2^+225.9193P] where P=(Fo^2^+2Fc^2^)/3'
_refine_ls_weighting_scheme calc
_refine_ls_wR_factor_gt 0.1766
_refine_ls_wR_factor_ref 0.2043
_reflns_Friedel_coverage 0.000
_reflns_number_gt 4117
_reflns_number_total 6369
_reflns_threshold_expression 'I > 2\s(I)'
_cod_data_source_file c8cc01614c2.cif
_cod_data_source_block 2-250K
_cod_depositor_comments 'Adding full bibliography for 7121499--7121514.cif.'
_cod_database_code 7121509
_shelx_shelxl_version_number 2014/7
_shelx_space_group_comment
;
The symmetry employed for this shelxl refinement is uniquely defined
by the following loop, which should always be used as a source of
symmetry information in preference to the above space-group names.
They are only intended as comments.
;

loop_
_space_group_symop_operation_xyz
'x, y, z'
'-x+1/2, -y, z+1/2'
'-x, y+1/2, -z+1/2'
'x+1/2, -y+1/2, -z'
'-x, -y, -z'
'x-1/2, y, -z-1/2'
'x, -y-1/2, z-1/2'
'-x-1/2, y-1/2, z'

loop_
_atom_site_label
_atom_site_type_symbol
_atom_site_fract_x
_atom_site_fract_y
_atom_site_fract_z
_atom_site_U_iso_or_equiv
_atom_site_adp_type
_atom_site_occupancy
_atom_site_site_symmetry_order
_atom_site_calc_flag
_atom_site_refinement_flags_posn
_atom_site_refinement_flags_adp
Sn1 Sn 0.49820(7) 0.01907(7) 0.07595(4) 0.0307(3) Uani 1 1 d . .
Sn2 Sn 0.49825(8) 0.18856(7) 0.19840(4) 0.0334(3) Uani 1 1 d . .
Sn3 Sn 0.49542(7) -0.08439(7) 0.22145(4) 0.0333(3) Uani 1 1 d . .
Se1 Se 0.43962(12) -0.12859(12) 0.12604(7) 0.0407(4) Uani 1 1 d . .
Se2 Se 0.44270(11) 0.18754(12) 0.09970(6) 0.0390(4) Uani 1 1 d . .
Se3 Se 0.43755(12) 0.06708(12) 0.26638(7) 0.0417(5) Uani 1 1 d . .
Se4 Se 0.60611(10) 0.00136(14) 0.00705(6) 0.0386(4) Uani 1 1 d . .
Se5 Se 0.59429(10) 0.03998(11) 0.16519(6) 0.0316(4) Uani 1 1 d . .
Se6 Se 0.39606(11) 0.32274(12) 0.23438(8) 0.0435(5) Uani 1 1 d . .
Se7 Se 0.60659(11) 0.29916(13) 0.22656(8) 0.0441(5) Uani 1 1 d . .
N1 N 0.2105(11) 0.0861(15) 0.1552(9) 0.068(5) Uani 1 1 d D .
N2 N 0.198(2) -0.273(3) 0.4174(13) 0.150(12) Uiso 1 1 d D .
C1 C 0.235(2) 0.185(2) 0.142(2) 0.18(2) Uani 1 1 d . .
H1A H 0.2889 0.1911 0.1492 0.270 Uiso 1 1 calc R U
H1B H 0.2243 0.1980 0.1032 0.270 Uiso 1 1 calc R U
H1C H 0.2065 0.2304 0.1651 0.270 Uiso 1 1 calc R U
C4 C 0.1293(14) 0.073(3) 0.1452(14) 0.126(12) Uiso 1 1 d D .
H4A H 0.1056 0.1289 0.1633 0.151 Uiso 1 1 calc R U
H4B H 0.1160 0.0164 0.1684 0.151 Uiso 1 1 calc R U
C3 C 0.235(3) 0.071(3) 0.2152(19) 0.163(17) Uiso 1 1 d . .
H3A H 0.2896 0.0809 0.2185 0.244 Uiso 1 1 calc R U
H3B H 0.2082 0.1165 0.2390 0.244 Uiso 1 1 calc R U
H3C H 0.2226 0.0046 0.2265 0.244 Uiso 1 1 calc R U
C8 C 0.219(3) -0.350(3) 0.3712(17) 0.170(18) Uiso 1 1 d D .
H8A H 0.2705 -0.3741 0.3773 0.255 Uiso 1 1 calc R U
H8B H 0.1832 -0.4039 0.3730 0.255 Uiso 1 1 calc R U
H8C H 0.2160 -0.3195 0.3349 0.255 Uiso 1 1 calc R U
C9 C 0.117(3) -0.239(4) 0.405(2) 0.24(3) Uiso 1 1 d D .
H9A H 0.1168 -0.2012 0.3708 0.361 Uiso 1 1 calc R U
H9B H 0.0838 -0.2947 0.4011 0.361 Uiso 1 1 calc R U
H9C H 0.0990 -0.1979 0.4353 0.361 Uiso 1 1 calc R U
C7 C 0.195(4) -0.330(4) 0.4708(15) 0.61(11) Uiso 1 1 d D .
H7A H 0.2462 -0.3532 0.4801 0.922 Uiso 1 1 calc DR U
H7B H 0.1765 -0.2886 0.5004 0.922 Uiso 1 1 calc R U
H7C H 0.1613 -0.3853 0.4662 0.922 Uiso 1 1 calc R U
C10 C 0.266(3) -0.206(4) 0.419(2) 0.34(5) Uiso 1 1 d D .
H10A H 0.2443 -0.1437 0.4306 0.408 Uiso 1 1 calc R U
H10B H 0.2793 -0.1979 0.3797 0.408 Uiso 1 1 calc R U
C2 C 0.249(3) 0.011(4) 0.122(2) 0.19(2) Uiso 1 1 d . .
H2A H 0.3042 0.0164 0.1266 0.286 Uiso 1 1 calc R U
H2B H 0.2325 -0.0532 0.1333 0.286 Uiso 1 1 calc R U
H2C H 0.2368 0.0204 0.0826 0.286 Uiso 1 1 calc R U
C6 C 0.021(4) -0.004(6) 0.077(3) 0.35(5) Uiso 1 1 d D .
H6A H 0.0073 0.0119 0.0394 0.520 Uiso 1 1 calc R U
H6B H 0.0379 -0.0717 0.0789 0.520 Uiso 1 1 calc R U
H6C H -0.0224 0.0048 0.1014 0.520 Uiso 1 1 calc R U
C5 C 0.083(4) 0.059(6) 0.095(2) 0.44(6) Uiso 1 1 d D .
H5A H 0.0626 0.1241 0.0885 0.526 Uiso 1 1 calc R U
H5B H 0.1219 0.0490 0.0663 0.526 Uiso 1 1 calc R U
C11 C 0.340(3) -0.211(4) 0.447(4) 0.37(5) Uiso 1 1 d D .
H11A H 0.3282 -0.2501 0.4801 0.438 Uiso 1 1 calc DR U
H11B H 0.3694 -0.2541 0.4231 0.438 Uiso 1 1 calc R U
C12 C 0.399(5) -0.147(6) 0.468(6) 0.60(11) Uiso 1 1 d D .
H12A H 0.4392 -0.1853 0.4846 0.905 Uiso 1 1 calc R U
H12B H 0.4190 -0.1081 0.4380 0.905 Uiso 1 1 calc R U
H12C H 0.3769 -0.1041 0.4962 0.905 Uiso 1 1 calc R U

loop_
_atom_site_aniso_label
_atom_site_aniso_U_11
_atom_site_aniso_U_22
_atom_site_aniso_U_33
_atom_site_aniso_U_23
_atom_site_aniso_U_13
_atom_site_aniso_U_12
Sn1 0.0456(7) 0.0293(5) 0.0172(4) -0.0022(4) 0.0015(5) 0.0014(5)
Sn2 0.0510(7) 0.0255(5) 0.0237(5) -0.0043(4) -0.0027(5) 0.0008(5)
Sn3 0.0514(7) 0.0255(5) 0.0230(5) 0.0043(4) -0.0015(5) 0.0021(5)
Se1 0.0595(12) 0.0330(8) 0.0296(8) 0.0016(7) -0.0036(8) -0.0115(8)
Se2 0.0591(12) 0.0326(8) 0.0252(8) -0.0017(6) -0.0067(8) 0.0102(8)
Se3 0.0603(13) 0.0341(9) 0.0307(8) -0.0001(7) 0.0107(8) 0.0047(8)
Se4 0.0387(10) 0.0570(10) 0.0203(7) -0.0047(7) 0.0001(7) 0.0017(8)
Se5 0.0440(10) 0.0275(7) 0.0232(7) 0.0011(6) -0.0007(7) 0.0003(7)
Se6 0.0459(12) 0.0321(8) 0.0525(11) -0.0176(8) -0.0053(9) 0.0032(8)
Se7 0.0488(12) 0.0386(9) 0.0449(10) -0.0174(8) 0.0033(8) -0.0021(8)
N1 0.048(11) 0.078(13) 0.079(13) 0.004(11) 0.014(10) -0.002(10)
C1 0.11(3) 0.10(3) 0.33(6) 0.09(3) 0.08(4) -0.03(2)

loop_
_atom_type_symbol
_atom_type_description
_atom_type_scat_dispersion_real
_atom_type_scat_dispersion_imag
_atom_type_scat_source
C C 0.0033 0.0016 'International Tables Vol C Tables 4.2.6.8 and 6.1.1.4'
H H 0.0000 0.0000 'International Tables Vol C Tables 4.2.6.8 and 6.1.1.4'
N N 0.0061 0.0033 'International Tables Vol C Tables 4.2.6.8 and 6.1.1.4'
Se Se -0.0929 2.2259 'International Tables Vol C Tables 4.2.6.8 and 6.1.1.4'
Sn Sn -0.6537 1.4246 'International Tables Vol C Tables 4.2.6.8 and 6.1.1.4'

loop_
_geom_angle_atom_site_label_1
_geom_angle_atom_site_label_2
_geom_angle_atom_site_label_3
_geom_angle
_geom_angle_site_symmetry_1
_geom_angle_site_symmetry_3
Se4 Sn1 Se1 122.04(7) . .
Se4 Sn1 Se2 120.99(7) . .
Se1 Sn1 Se2 116.96(7) . .
Se4 Sn1 Se4 90.51(6) . 5_655
Se1 Sn1 Se4 89.77(7) . 5_655
Se2 Sn1 Se4 90.15(6) . 5_655
Se4 Sn1 Se5 93.81(6) . .
Se1 Sn1 Se5 87.67(6) . .
Se2 Sn1 Se5 87.90(6) . .
Se4 Sn1 Se5 175.66(7) 5_655 .
Se7 Sn2 Se3 122.05(8) . .
Se7 Sn2 Se2 122.47(8) . .
Se3 Sn2 Se2 115.48(8) . .
Se7 Sn2 Se6 90.07(6) . .
Se3 Sn2 Se6 87.95(7) . .
Se2 Sn2 Se6 92.86(7) . .
Se7 Sn2 Se5 93.71(7) . .
Se3 Sn2 Se5 87.54(6) . .
Se2 Sn2 Se5 87.61(6) . .
Se6 Sn2 Se5 175.20(7) . .
Se6 Sn3 Se3 122.09(8) 3_645 .
Se6 Sn3 Se1 122.96(8) 3_645 .
Se3 Sn3 Se1 114.87(7) . .
Se6 Sn3 Se7 90.18(6) 3_645 3_645
Se3 Sn3 Se7 91.32(7) . 3_645
Se1 Sn3 Se7 91.36(7) . 3_645
Se6 Sn3 Se5 92.70(7) 3_645 .
Se3 Sn3 Se5 87.34(6) . .
Se1 Sn3 Se5 86.89(6) . .
Se7 Sn3 Se5 177.11(7) 3_645 .
Sn3 Se1 Sn1 94.70(6) . .
Sn2 Se2 Sn1 93.89(6) . .
Sn3 Se3 Sn2 95.41(7) . .
Sn1 Se4 Sn1 89.48(6) . 5_655
Sn1 Se5 Sn2 86.05(6) . .
Sn1 Se5 Sn3 86.34(6) . .
Sn2 Se5 Sn3 86.18(6) . .
Sn3 Se6 Sn2 88.93(7) 3_655 .
Sn2 Se7 Sn3 89.08(7) . 3_655
C4 N1 C1 112(3) . .
C4 N1 C2 106(3) . .
C1 N1 C2 113(3) . .
C4 N1 C3 115(3) . .
C1 N1 C3 105(3) . .
C2 N1 C3 107(3) . .
C9 N2 C7 107(3) . .
C9 N2 C8 106(4) . .
C7 N2 C8 105(2) . .
C9 N2 C10 124(4) . .
C7 N2 C10 109.1(13) . .
C8 N2 C10 104(4) . .
N1 C4 C5 134(4) . .
N2 C10 C11 133(2) . .
C6 C5 C4 137(5) . .
C12 C11 C10 140(3) . .

loop_
_geom_bond_atom_site_label_1
_geom_bond_atom_site_label_2
_geom_bond_distance
_geom_bond_site_symmetry_2
Sn1 Se4 2.525(2) .
Sn1 Se1 2.571(2) .
Sn1 Se2 2.5713(19) .
Sn1 Se4 2.721(2) 5_655
Sn1 Se5 2.7431(19) .
Sn2 Se7 2.521(2) .
Sn2 Se3 2.566(2) .
Sn2 Se2 2.5675(19) .
Sn2 Se6 2.708(2) .
Sn2 Se5 2.760(2) .
Sn3 Se6 2.522(2) 3_645
Sn3 Se3 2.552(2) .
Sn3 Se1 2.568(2) .
Sn3 Se7 2.703(2) 3_645
Sn3 Se5 2.7816(19) .
Se4 Sn1 2.721(2) 5_655
Se6 Sn3 2.522(2) 3_655
Se7 Sn3 2.703(2) 3_655
N1 C4 1.453(18) .
N1 C1 1.45(3) .
N1 C2 1.48(5) .
N1 C3 1.52(4) .
N2 C9 1.53(5) .
N2 C7 1.507(18) .
N2 C8 1.58(5) .
N2 C10 1.490(17) .
C4 C5 1.459(19) .
C10 C11 1.471(19) .
C6 C5 1.45(2) .
C11 C12 1.44(2) .

loop_
_geom_hbond_atom_site_label_D
_geom_hbond_atom_site_label_H
_geom_hbond_atom_site_label_A
_geom_hbond_distance_DH
_geom_hbond_distance_HA
_geom_hbond_distance_DA
_geom_hbond_angle_DHA
_geom_hbond_site_symmetry_A
C1 H1A Se2 0.97 2.94 3.78(3) 145.3 .
C4 H4B Se6 0.98 3.10 4.07(4) 168.9 8_655
C3 H3A Se3 0.97 2.84 3.75(5) 157.1 .
C8 H8A Se5 0.97 2.83 3.70(5) 149.5 3_645
C9 H9C Se4 0.97 3.07 3.92(6) 146.9 6_556
C2 H2A Se1 0.97 3.09 3.84(5) 135.1 .
